data_2204313
loop_
_publ_author_name
'Zou, Kai-Huang'
'Cai, Xiao-Qing'
'Chen, Jiu-Xi'
'Zhang, Li-Xue'
'Zhang, An-Jiang'
'Hu, Mao-Lin'

_publ_section_title
;
3-(3-Hydroxypropyl)-6-(4-methylphenyl)-7H-1,2,4-triazolo-
[3,4-b][1,3,4]thiadiazine dihydrate
;
_journal_issue 10
_journal_name_full 'Acta Crystallographica, Section E'
_journal_page_first m1736
_journal_page_last m1738
_journal_paper_doi 10.1107/S160053680402197X
_journal_volume 60
_journal_year 2004
_chemical_formula_iupac 'C14 H16 N4 O S , 2H2 O'
_chemical_formula_moiety 'C14 H16 N4 O S , 2H2 O'
_chemical_formula_sum 'C14 H20 N4 O3 S'
_chemical_formula_weight 324.40
_chemical_name_systematic
;
3-(3-Hydroxypropyl)-6-(4-methylphenyl)-7H-1,2,4-triazolo
[3,4-b][1,3,4]thiadiazine dihydrate
;
_space_group_IT_number 14
_symmetry_cell_setting monoclinic
_symmetry_space_group_name_Hall '-P 2yn'
_symmetry_space_group_name_H-M 'P 1 21/n 1'
_atom_sites_solution_hydrogens geom
_atom_sites_solution_primary direct
_atom_sites_solution_secondary difmap
_audit_creation_method SHELXL97
_cell_angle_alpha 90.00
_cell_angle_beta 92.612(2)
_cell_angle_gamma 90.00
_cell_formula_units_Z 4
_cell_length_a 12.7018(12)
_cell_length_b 7.3602(7)
_cell_length_c 17.3967(17)
_cell_measurement_reflns_used 1273
_cell_measurement_temperature 298(2)
_cell_measurement_theta_max 21.62
_cell_measurement_theta_min 3.00
_cell_volume 1624.7(3)
_computing_cell_refinement 'SAINT (Bruker, 2002)'
_computing_data_collection 'SMART (Bruker, 2002)'
_computing_data_reduction SAINT
_computing_molecular_graphics 'XP (Bruker, 2002)'
_computing_publication_material SHELXL97
_computing_structure_refinement 'SHELXL97 (Sheldrick, 1997)'
_computing_structure_solution 'SHELXS97 (Sheldrick, 1997)'
_diffrn_ambient_temperature 298(2)
_diffrn_measured_fraction_theta_full 0.995
_diffrn_measured_fraction_theta_max 0.995
_diffrn_measurement_device_type 'Bruker APEX area-detector'
_diffrn_measurement_method '\f and \w'
_diffrn_radiation_monochromator graphite
_diffrn_radiation_source 'fine-focus sealed tube'
_diffrn_radiation_type MoK\a
_diffrn_radiation_wavelength 0.71073
_diffrn_reflns_av_R_equivalents 0.0368
_diffrn_reflns_av_sigmaI/netI 0.0447
_diffrn_reflns_limit_h_max 15
_diffrn_reflns_limit_h_min -15
_diffrn_reflns_limit_k_max 8
_diffrn_reflns_limit_k_min -8
_diffrn_reflns_limit_l_max 20
_diffrn_reflns_limit_l_min -14
_diffrn_reflns_number 8314
_diffrn_reflns_theta_full 25.23
_diffrn_reflns_theta_max 25.23
_diffrn_reflns_theta_min 1.94
_diffrn_standards_decay_% 0
_diffrn_standards_interval_time 0
_diffrn_standards_number 0
_exptl_absorpt_coefficient_mu 0.217
_exptl_absorpt_correction_T_max 0.9582
_exptl_absorpt_correction_T_min 0.9030
_exptl_absorpt_correction_type multi-scan
_exptl_absorpt_process_details '(SADABS; Bruker, 2002)'
_exptl_crystal_colour colourless
_exptl_crystal_density_diffrn 1.326
_exptl_crystal_density_meas ?
_exptl_crystal_density_method .
_exptl_crystal_description rod
_exptl_crystal_F_000 688
_exptl_crystal_size_max 0.48
_exptl_crystal_size_mid 0.16
_exptl_crystal_size_min 0.15
_refine_diff_density_max 0.268
_refine_diff_density_min -0.209
_refine_ls_extinction_method none
_refine_ls_goodness_of_fit_ref 1.146
_refine_ls_hydrogen_treatment mixed
_refine_ls_matrix_type full
_refine_ls_number_parameters 213
_refine_ls_number_reflns 2921
_refine_ls_number_restraints 6
_refine_ls_restrained_S_all 1.145
_refine_ls_R_factor_all 0.0970
_refine_ls_R_factor_gt 0.0715
_refine_ls_shift/su_max 0.000
_refine_ls_shift/su_mean 0.000
_refine_ls_structure_factor_coef Fsqd
_refine_ls_weighting_details 'calc w = 1/[\s^2^(Fo^2^)+(0.0565P)^2^+0.7142P] where P=(Fo^2^+2Fc^2^)/3'
_refine_ls_weighting_scheme calc
_refine_ls_wR_factor_gt 0.1453
_refine_ls_wR_factor_ref 0.1570
_reflns_number_gt 2208
_reflns_number_total 2921
_reflns_threshold_expression I>2\s(I)
_cod_data_source_file cv6368.cif
_cod_depositor_comments
;
The following automatic conversions were performed:
'_symmetry_cell_setting' value 'Monoclinic' changed to 'monoclinic'
according to '/home/saulius/struct/CIF-dictionaries/cif_core.dic'
dictionary named 'cif_core.dic' version 2.4.1 from 2010-06-29.

Automatic conversion script
Id: cif_fix_enum 1527 2010-12-29 10:47:43Z saulius 
;
_cod_original_sg_symbol_Hall -P2yn
_cod_original_sg_symbol_H-M P21/n
_cod_database_code 2204313

loop_
_symmetry_equiv_pos_as_xyz
'x, y, z'
'-x+1/2, y+1/2, -z+1/2'
'-x, -y, -z'
'x-1/2, -y-1/2, z-1/2'

loop_
_atom_site_label
_atom_site_fract_x
_atom_site_fract_y
_atom_site_fract_z
_atom_site_U_iso_or_equiv
_atom_site_adp_type
_atom_site_calc_flag
_atom_site_refinement_flags
_atom_site_occupancy
_atom_site_type_symbol
S1 0.75729(8) 0.01928(14) 0.42808(5) 0.0612(3) Uani d . 1 S
O1 1.1519(2) 0.0288(3) 0.80555(16) 0.0694(8) Uani d . 1 O
H1 1.2048 -0.0137 0.7870 0.104 Uiso calc R 1 H
O2 0.0290(2) 0.4303(3) 0.62199(14) 0.0682(8) Uani d D 1 O
O3 0.3352(2) 0.8878(4) 0.75313(19) 0.0813(9) Uani d D 1 O
N1 0.80952(19) 0.1861(3) 0.59227(14) 0.0420(6) Uani d . 1 N
N2 0.86106(18) 0.0329(3) 0.56629(14) 0.0391(6) Uani d . 1 N
N3 0.9003(2) -0.2096(4) 0.50056(15) 0.0522(7) Uani d . 1 N
N4 0.9549(2) -0.2141(4) 0.57239(15) 0.0463(7) Uani d . 1 N
C1 0.5761(3) 0.9549(5) 0.6463(3) 0.0800(13) Uani d . 1 C
H1A 0.5401 1.0151 0.6038 0.120 Uiso calc R 1 H
H1B 0.6302 1.0331 0.6679 0.120 Uiso calc R 1 H
H1C 0.5268 0.9268 0.6848 0.120 Uiso calc R 1 H
C2 0.6258(3) 0.7798(5) 0.6183(2) 0.0588(10) Uani d . 1 C
C3 0.5969(3) 0.7070(5) 0.5481(2) 0.0642(11) Uani d . 1 C
H3 0.5457 0.7658 0.5173 0.077 Uiso calc R 1 H
C4 0.6413(3) 0.5491(5) 0.5217(2) 0.0563(9) Uani d . 1 C
H4 0.6197 0.5035 0.4737 0.068 Uiso calc R 1 H
C5 0.7176(2) 0.4580(4) 0.56588(19) 0.0434(8) Uani d . 1 C
C6 0.7479(3) 0.5322(5) 0.6368(2) 0.0517(9) Uani d . 1 C
H6 0.7993 0.4742 0.6676 0.062 Uiso calc R 1 H
C7 0.7033(3) 0.6892(5) 0.6621(2) 0.0596(10) Uani d . 1 C
H7 0.7255 0.7363 0.7098 0.072 Uiso calc R 1 H
C8 0.7684(2) 0.2896(4) 0.53914(18) 0.0422(8) Uani d . 1 C
C9 0.7778(3) 0.2549(5) 0.45486(19) 0.0536(9) Uani d . 1 C
H9A 0.8473 0.2920 0.4402 0.064 Uiso calc R 1 H
H9B 0.7265 0.3293 0.4263 0.064 Uiso calc R 1 H
C10 0.8447(2) -0.0617(4) 0.49931(18) 0.0424(8) Uani d . 1 C
C11 0.9306(2) -0.0698(4) 0.61050(17) 0.0384(7) Uani d . 1 C
C12 0.9717(3) -0.0149(4) 0.68842(18) 0.0510(9) Uani d . 1 C
H12A 0.9132 0.0233 0.7185 0.061 Uiso calc R 1 H
H12B 1.0184 0.0884 0.6836 0.061 Uiso calc R 1 H
C13 1.0306(3) -0.1652(5) 0.73052(19) 0.0524(9) Uani d . 1 C
H13A 0.9836 -0.2678 0.7361 0.063 Uiso calc R 1 H
H13B 1.0884 -0.2048 0.7000 0.063 Uiso calc R 1 H
C14 1.0737(3) -0.1081(5) 0.8090(2) 0.0617(10) Uani d . 1 C
H14A 1.0163 -0.0635 0.8387 0.074 Uiso calc R 1 H
H14B 1.1037 -0.2133 0.8354 0.074 Uiso calc R 1 H
H2A 0.007(3) 0.532(3) 0.6094(19) 0.074 Uiso d D 1 H
H2B 0.047(3) 0.368(4) 0.5850(16) 0.074 Uiso d D 1 H
H3A 0.335(3) 0.780(3) 0.7371(18) 0.074 Uiso d D 1 H
H3B 0.363(3) 0.897(4) 0.7972(13) 0.074 Uiso d D 1 H

loop_
_atom_site_aniso_label
_atom_site_aniso_U_11
_atom_site_aniso_U_22
_atom_site_aniso_U_33
_atom_site_aniso_U_12
_atom_site_aniso_U_13
_atom_site_aniso_U_23
S1 0.0673(6) 0.0676(7) 0.0467(6) 0.0036(5) -0.0195(4) 0.0025(5)
O1 0.0751(18) 0.0611(17) 0.0694(19) 0.0044(14) -0.0243(15) -0.0094(14)
O2 0.095(2) 0.0467(16) 0.0613(17) 0.0139(15) -0.0094(15) 0.0004(13)
O3 0.080(2) 0.073(2) 0.088(2) 0.0059(17) -0.0244(17) 0.0008(17)
N1 0.0401(14) 0.0420(15) 0.0435(16) 0.0024(12) -0.0025(12) 0.0051(13)
N2 0.0412(14) 0.0369(15) 0.0386(15) 0.0035(12) -0.0038(12) 0.0038(12)
N3 0.0612(18) 0.0491(18) 0.0454(17) 0.0046(15) -0.0084(14) -0.0047(14)
N4 0.0525(16) 0.0407(16) 0.0448(16) 0.0040(13) -0.0066(13) 0.0006(13)
C1 0.073(3) 0.056(3) 0.113(4) 0.014(2) 0.025(3) -0.008(2)
C2 0.052(2) 0.048(2) 0.078(3) -0.0004(18) 0.019(2) 0.007(2)
C3 0.054(2) 0.058(2) 0.080(3) 0.0163(19) 0.000(2) 0.016(2)
C4 0.055(2) 0.057(2) 0.056(2) 0.0086(18) -0.0070(17) 0.0043(18)
C5 0.0378(17) 0.046(2) 0.047(2) 0.0014(14) 0.0019(15) 0.0113(16)
C6 0.0474(19) 0.053(2) 0.054(2) 0.0084(16) -0.0021(17) 0.0071(18)
C7 0.062(2) 0.056(2) 0.062(2) -0.0007(19) 0.0068(19) -0.0031(19)
C8 0.0326(16) 0.047(2) 0.0465(19) 0.0000(14) -0.0014(14) 0.0091(16)
C9 0.054(2) 0.061(2) 0.047(2) 0.0144(17) 0.0080(16) 0.0176(17)
C10 0.0454(18) 0.045(2) 0.0364(18) -0.0041(15) -0.0041(14) 0.0015(15)
C11 0.0400(17) 0.0357(18) 0.0388(18) -0.0009(14) -0.0049(14) 0.0055(14)
C12 0.061(2) 0.045(2) 0.046(2) 0.0108(17) -0.0106(16) -0.0015(16)
C13 0.065(2) 0.045(2) 0.046(2) -0.0007(17) -0.0092(17) 0.0099(16)
C14 0.075(3) 0.063(2) 0.046(2) 0.007(2) -0.0118(19) 0.0037(19)

loop_
_atom_type_symbol
_atom_type_description
_atom_type_scat_dispersion_real
_atom_type_scat_dispersion_imag
_atom_type_scat_source
C C 0.0033 0.0016 'International Tables Vol C Tables 4.2.6.8 and 6.1.1.4'
H H 0.0000 0.0000 'International Tables Vol C Tables 4.2.6.8 and 6.1.1.4'
N N 0.0061 0.0033 'International Tables Vol C Tables 4.2.6.8 and 6.1.1.4'
O O 0.0106 0.0060 'International Tables Vol C Tables 4.2.6.8 and 6.1.1.4'
S S 0.1246 0.1234 'International Tables Vol C Tables 4.2.6.8 and 6.1.1.4'

loop_
_geom_angle_atom_site_label_1
_geom_angle_atom_site_label_2
_geom_angle_atom_site_label_3
_geom_angle
C10 S1 C9 93.76(16)
C14 O1 H1 109.5
H2A O2 H2B 114(2)
H3A O3 H3B 112(2)
C8 N1 N2 115.3(3)
C10 N2 C11 105.4(3)
C10 N2 N1 129.5(2)
C11 N2 N1 124.5(2)
C10 N3 N4 106.4(3)
C11 N4 N3 108.4(2)
C2 C1 H1A 109.5
C2 C1 H1B 109.5
H1A C1 H1B 109.5
C2 C1 H1C 109.5
H1A C1 H1C 109.5
H1B C1 H1C 109.5
C3 C2 C7 117.2(3)
C3 C2 C1 121.2(4)
C7 C2 C1 121.6(4)
C2 C3 C4 122.0(3)
C2 C3 H3 119.0
C4 C3 H3 119.0
C3 C4 C5 120.7(4)
C3 C4 H4 119.7
C5 C4 H4 119.7
C4 C5 C6 117.5(3)
C4 C5 C8 122.4(3)
C6 C5 C8 120.1(3)
C7 C6 C5 121.2(3)
C7 C6 H6 119.4
C5 C6 H6 119.4
C6 C7 C2 121.4(4)
C6 C7 H7 119.3
C2 C7 H7 119.3
N1 C8 C5 115.9(3)
N1 C8 C9 123.6(3)
C5 C8 C9 120.3(3)
C8 C9 S1 113.5(2)
C8 C9 H9A 108.9
S1 C9 H9A 108.9
C8 C9 H9B 108.9
S1 C9 H9B 108.9
H9A C9 H9B 107.7
N3 C10 N2 110.6(3)
N3 C10 S1 129.2(3)
N2 C10 S1 120.2(2)
N4 C11 N2 109.1(3)
N4 C11 C12 127.4(3)
N2 C11 C12 123.5(3)
C11 C12 C13 112.9(3)
C11 C12 H12A 109.0
C13 C12 H12A 109.0
C11 C12 H12B 109.0
C13 C12 H12B 109.0
H12A C12 H12B 107.8
C14 C13 C12 112.8(3)
C14 C13 H13A 109.0
C12 C13 H13A 109.0
C14 C13 H13B 109.0
C12 C13 H13B 109.0
H13A C13 H13B 107.8
O1 C14 C13 112.7(3)
O1 C14 H14A 109.0
C13 C14 H14A 109.0
O1 C14 H14B 109.0
C13 C14 H14B 109.0
H14A C14 H14B 107.8

loop_
_geom_bond_atom_site_label_1
_geom_bond_atom_site_label_2
_geom_bond_distance
_geom_bond_publ_flag
S1 C10 1.732(3) yes
S1 C9 1.811(4) yes
O1 C14 1.418(4) yes
O1 H1 0.8200 ?
O2 H2A 0.826(17) ?
O2 H2B 0.832(17) ?
O3 H3A 0.838(17) ?
O3 H3B 0.832(17) ?
N1 C8 1.290(4) yes
N1 N2 1.389(3) yes
N2 C10 1.365(4) yes
N2 C11 1.371(3) yes
N3 C10 1.297(4) yes
N3 N4 1.402(4) yes
N4 C11 1.297(4) yes
C1 C2 1.525(5) yes
C1 H1A 0.9600 ?
C1 H1B 0.9600 ?
C1 H1C 0.9600 ?
C2 C3 1.367(5) yes
C2 C7 1.389(5) yes
C3 C4 1.380(5) yes
C3 H3 0.9300 ?
C4 C5 1.383(4) yes
C4 H4 0.9300 ?
C5 C6 1.387(4) yes
C5 C8 1.482(4) yes
C6 C7 1.369(5) yes
C6 H6 0.9300 ?
C7 H7 0.9300 ?
C8 C9 1.498(5) yes
C9 H9A 0.9700 ?
C9 H9B 0.9700 ?
C11 C12 1.486(4) yes
C12 C13 1.507(4) yes
C12 H12A 0.9700 ?
C12 H12B 0.9700 ?
C13 C14 1.507(4) yes
C13 H13A 0.9700 ?
C13 H13B 0.9700 ?
C14 H14A 0.9700 ?
C14 H14B 0.9700 ?

loop_
_geom_hbond_atom_site_label_D
_geom_hbond_atom_site_label_H
_geom_hbond_atom_site_label_A
_geom_hbond_site_symmetry_A
_geom_hbond_distance_DH
_geom_hbond_distance_HA
_geom_hbond_distance_DA
_geom_hbond_angle_DHA
_geom_hbond_publ_flag
O3 H3B O2 2_556 0.832(17) 1.93(2) 2.730(4) 160(4) yes
O3 H3A O1 2_656 0.838(17) 2.006(18) 2.840(4) 174(4) yes
O2 H2B N3 3_656 0.832(17) 2.027(17) 2.858(4) 176(4) yes
O2 H2A N4 1_465 0.826(17) 2.074(18) 2.899(4) 177(3) yes
O1 H1 O3 1_645 0.82 1.93 2.743(4) 175 yes

loop_
_cod_related_entry_id
_cod_related_entry_database
_cod_related_entry_code
1 ChemSpider 21130443
